data_7716912
loop_
_publ_author_name
'&#xc1;lvarez-Miguel, Luc&#xed;a'
'Del Carmen-Rodr&#xed;guez, Clara'
'Valle, Mar&#xed;a'
'&#xc1;lvarez, Celedonio M'
'Mart&#xed;n-&#xc1;lvarez, Jos&#xe9; M'
'Garc&#xed;a-Rodr&#xed;guez, Ra&#xfa;l'
'Miguel, Daniel'

_publ_section_title
;
 Synthesis and reactivity of air stable Ni(II) complexes with isocyanides
 and dialkyldithiophosphate ligands: acyclic diaminocarbene formation.
;
_journal_issue 36
_journal_name_full 'Dalton transactions (Cambridge, England : 2003)'
_journal_page_first 15101
_journal_page_last 15112
_journal_paper_doi 10.1039/d4dt01915f
_journal_volume 53
_journal_year 2024
_chemical_formula_moiety 'C25 H25 N2 Ni O2 P S2'
_chemical_formula_sum 'C25 H25 N2 Ni O2 P S2'
_chemical_formula_weight 539.27
_space_group_crystal_system monoclinic
_space_group_IT_number 14
_space_group_name_Hall '-P 2ybc'
_space_group_name_H-M_alt 'P 1 21/c 1'
_atom_sites_solution_hydrogens geom
_atom_sites_solution_primary dual
_audit_creation_date 2024-04-03
_audit_creation_method
;
Olex2 1.3
(compiled 2020.11.12 svn.r5f609507 for OlexSys, GUI svn.r6408)
;
_audit_update_record
;
2024-04-04 deposited with the CCDC.	2024-08-26 downloaded from the CCDC.
;
_cell_angle_alpha 90
_cell_angle_beta 94.874(10)
_cell_angle_gamma 90
_cell_formula_units_Z 4
_cell_length_a 14.2683(17)
_cell_length_b 12.6497(7)
_cell_length_c 14.8317(16)
_cell_measurement_reflns_used 1852
_cell_measurement_temperature 293(2)
_cell_measurement_theta_max 23.9410
_cell_measurement_theta_min 3.1670
_cell_volume 2667.3(5)
_computing_cell_refinement 'CrysAlisPro 1.171.40.67a (Rigaku OD, 2019)'
_computing_data_collection 'CrysAlisPro 1.171.40.67a (Rigaku OD, 2019)'
_computing_data_reduction 'CrysAlisPro 1.171.40.67a (Rigaku OD, 2019)'
_computing_molecular_graphics 'Olex2 1.3 (Dolomanov et al., 2009)'
_computing_publication_material 'Olex2 1.3 (Dolomanov et al., 2009)'
_computing_structure_refinement 'SHELXL 2014/7 (Sheldrick, 2015)'
_computing_structure_solution 'SHELXT  (Sheldrick, 2015)'
_diffrn_ambient_temperature 293(2)
_diffrn_detector 'CCD plate'
_diffrn_detector_area_resol_mean 10.4757
_diffrn_detector_type Atlas
_diffrn_measured_fraction_theta_full 0.997
_diffrn_measured_fraction_theta_max 0.997
_diffrn_measurement_details
;
List of Runs (angles in degrees, time in seconds):

  # Type    Start    End  Width  t~exp~   \w     \q     \k     \f   Frames
#--------------------------------------------------------------------------
  1  \w    -75.00  22.00   1.00   47.05    --  -10.64 -77.00 -90.00   97
  2  \w    -51.00  32.00   1.00   47.05    --   12.51 -37.00  30.00   83
;
_diffrn_measurement_device 'four-circle diffractometer'
_diffrn_measurement_device_type 'SuperNova, Dual, Cu at home/near, Atlas'
_diffrn_measurement_method '\w scans'
_diffrn_orient_matrix_type 'CrysAlisPro convention (1999,Acta A55,543-557)'
_diffrn_orient_matrix_UB_11 0.0051869000
_diffrn_orient_matrix_UB_12 -0.0384604000
_diffrn_orient_matrix_UB_13 0.0347955000
_diffrn_orient_matrix_UB_21 -0.0010726000
_diffrn_orient_matrix_UB_22 0.0404959000
_diffrn_orient_matrix_UB_23 0.0329900000
_diffrn_orient_matrix_UB_31 -0.0496562000
_diffrn_orient_matrix_UB_32 -0.0048644000
_diffrn_orient_matrix_UB_33 -0.0011794000
_diffrn_radiation_monochromator mirror
_diffrn_radiation_probe x-ray
_diffrn_radiation_type 'Mo K\a'
_diffrn_radiation_wavelength 0.71073
_diffrn_reflns_av_R_equivalents 0.0543
_diffrn_reflns_av_unetI/netI 0.1063
_diffrn_reflns_Laue_measured_fraction_full 0.997
_diffrn_reflns_Laue_measured_fraction_max 0.997
_diffrn_reflns_limit_h_max 16
_diffrn_reflns_limit_h_min -16
_diffrn_reflns_limit_k_max 14
_diffrn_reflns_limit_k_min -12
_diffrn_reflns_limit_l_max 17
_diffrn_reflns_limit_l_min -12
_diffrn_reflns_number 10091
_diffrn_reflns_point_group_measured_fraction_full 0.997
_diffrn_reflns_point_group_measured_fraction_max 0.997
_diffrn_reflns_theta_full 24.727
_diffrn_reflns_theta_max 24.727
_diffrn_reflns_theta_min 2.492
_diffrn_source 'micro-focus sealed X-ray tube'
_diffrn_source_type 'SuperNova (Mo) X-ray Source'
_exptl_absorpt_coefficient_mu 0.967
_exptl_absorpt_correction_T_max 0.919
_exptl_absorpt_correction_T_min 0.822
_exptl_absorpt_correction_type analytical
_exptl_absorpt_process_details
;
CrysAlisPro 1.171.40.67a (Rigaku Oxford Diffraction, 2019)
Analytical numeric absorption correction using a multifaceted crystal
			model based on expressions derived by R.C. Clark & J.S. Reid.
(Clark, R. C. & Reid, J. S. (1995). Acta Cryst. A51, 887-897)
Empirical absorption correction using spherical harmonics,
 implemented in SCALE3 ABSPACK scaling algorithm.
;
_exptl_crystal_colour orange
_exptl_crystal_colour_primary orange
_exptl_crystal_density_diffrn 1.343
_exptl_crystal_description plate
_exptl_crystal_F_000 1120
_exptl_crystal_size_max 0.294
_exptl_crystal_size_mid 0.222
_exptl_crystal_size_min 0.088
_refine_diff_density_max 0.322
_refine_diff_density_min -0.312
_refine_diff_density_rms 0.049
_refine_ls_extinction_method none
_refine_ls_goodness_of_fit_ref 0.935
_refine_ls_hydrogen_treatment constr
_refine_ls_matrix_type full
_refine_ls_number_parameters 302
_refine_ls_number_reflns 4547
_refine_ls_number_restraints 6
_refine_ls_restrained_S_all 0.938
_refine_ls_R_factor_all 0.1514
_refine_ls_R_factor_gt 0.0579
_refine_ls_shift/su_max 0.000
_refine_ls_shift/su_mean 0.000
_refine_ls_structure_factor_coef Fsqd
_refine_ls_weighting_details 'w=1/[\s^2^(Fo^2^)+(0.0290P)^2^] where P=(Fo^2^+2Fc^2^)/3'
_refine_ls_weighting_scheme calc
_refine_ls_wR_factor_gt 0.1024
_refine_ls_wR_factor_ref 0.1390
_reflns_Friedel_coverage 0.000
_reflns_number_gt 1824
_reflns_number_total 4547
_reflns_threshold_expression 'I > 2\s(I)'
_cod_data_source_file d4dt01915f2.cif
_cod_data_source_block m273bza
_cod_depositor_comments 'Adding full bibliography for 7716902--7716918.cif.'
_cod_database_code 7716912
_shelx_shelxl_version_number 2014/7
_chemical_oxdiff_formula 'C100  H100  N8  Ni4  O8  P4  S8  '
_chemical_oxdiff_usercomment 'orange plate'
_shelx_space_group_comment
;
The symmetry employed for this shelxl refinement is uniquely defined
by the following loop, which should always be used as a source of
symmetry information in preference to the above space-group names.
They are only intended as comments.
;
_reflns_odcompleteness_completeness 83.53
_reflns_odcompleteness_iscentric 1
_reflns_odcompleteness_theta 26.32
_olex2_refinement_description
;
1. Fixed Uiso
 At 1.2 times of:
  All C(H) groups, All C(H,H) groups
 At 1.5 times of:
  All C(H,H,H) groups
2. Rigid body (RIGU) restrains
 C15, C14
 with sigma for 1-2 distances of 0.004 and sigma for 1-3 distances of 0.004
 C34, C35
 with sigma for 1-2 distances of 0.004 and sigma for 1-3 distances of 0.004
3.a Secondary CH2 refined with riding coordinates:
 C30(H30A,H30B)
3.b Aromatic/amide H refined with riding coordinates:
 C13(H13), C14(H14), C15(H15), C23(H23), C24(H24), C25(H25), C32(H32),
 C33(H33), C34(H34), C35(H35), C36(H36)
3.c Idealised Me refined as rotating group:
 C17(H17A,H17B,H17C), C18(H18A,H18B,H18C), C27(H27A,H27B,H27C), C28(H28A,H28B,
 H28C)
;
_smtbx_masks_void_probe_radius 1.2
_smtbx_masks_void_truncation_radius 1.2
_olex2_submission_special_instructions 'No special instructions were received'
_oxdiff_exptl_absorpt_empirical_details
;
Empirical correction (ABSPACK) includes:
- Absorption correction using spherical harmonics
- Frame scaling
;
_oxdiff_exptl_absorpt_empirical_full_max 1.165
_oxdiff_exptl_absorpt_empirical_full_min 0.803

loop_
_space_group_symop_operation_xyz
'x, y, z'
'-x, y+1/2, -z+1/2'
'-x, -y, -z'
'x, -y-1/2, z-1/2'

loop_
_atom_site_label
_atom_site_type_symbol
_atom_site_fract_x
_atom_site_fract_y
_atom_site_fract_z
_atom_site_U_iso_or_equiv
_atom_site_adp_type
_atom_site_occupancy
_atom_site_site_symmetry_order
_atom_site_calc_flag
_atom_site_refinement_flags_posn
_atom_site_refinement_flags_adp
_atom_site_refinement_flags_occupancy
_atom_site_disorder_assembly
_atom_site_disorder_group
Ni1 Ni 0.40123(5) 0.67219(5) 0.62785(5) 0.0772(3) Uani 1 1 d . . . . .
S1 S 0.38231(12) 0.84034(11) 0.59619(12) 0.0915(5) Uani 1 1 d . . . . .
S2 S 0.25755(12) 0.67218(12) 0.67011(14) 0.1061(7) Uani 1 1 d . . . . .
P1 P 0.24920(12) 0.82902(12) 0.63791(13) 0.0902(6) Uani 1 1 d . . . . .
O1 O 0.2238(3) 0.9036(3) 0.7077(3) 0.1071(14) Uani 1 1 d . . . . .
O2 O 0.1742(3) 0.8436(3) 0.5527(3) 0.1095(15) Uani 1 1 d . . . . .
N1 N 0.5991(4) 0.6952(4) 0.5824(4) 0.0873(16) Uani 1 1 d . . . . .
N2 N 0.4041(3) 0.4394(4) 0.6606(3) 0.0820(15) Uani 1 1 d . . . . .
C1 C 0.5234(5) 0.6832(5) 0.5980(4) 0.0785(19) Uani 1 1 d . . . . .
C2 C 0.4054(4) 0.5290(4) 0.6492(4) 0.0744(17) Uani 1 1 d . . . . .
C11 C 0.6906(6) 0.7218(8) 0.5638(5) 0.105(2) Uani 1 1 d . . . . .
C12 C 0.7547(6) 0.6436(10) 0.5585(5) 0.122(3) Uani 1 1 d . . . . .
C13 C 0.8451(7) 0.6678(11) 0.5376(6) 0.168(4) Uani 1 1 d . . . . .
H13 H 0.8900 0.6152 0.5334 0.202 Uiso 1 1 calc R U . . .
C14 C 0.8666(10) 0.7739(14) 0.5230(10) 0.211(8) Uani 1 1 d . U . . .
H14 H 0.9269 0.7918 0.5089 0.253 Uiso 1 1 calc R U . . .
C15 C 0.8030(10) 0.8499(14) 0.5288(10) 0.215(8) Uani 1 1 d . U . . .
H15 H 0.8195 0.9195 0.5177 0.258 Uiso 1 1 calc R U . . .
C16 C 0.7132(7) 0.8278(9) 0.5510(5) 0.137(3) Uani 1 1 d . . . . .
C17 C 0.7295(5) 0.5284(7) 0.5742(5) 0.132(3) Uani 1 1 d . . . . .
H17A H 0.7174 0.5186 0.6363 0.198 Uiso 1 1 calc R U . . .
H17B H 0.7809 0.4839 0.5603 0.198 Uiso 1 1 calc R U . . .
H17C H 0.6744 0.5100 0.5357 0.198 Uiso 1 1 calc R U . . .
C18 C 0.6399(7) 0.9126(6) 0.5619(6) 0.172(4) Uani 1 1 d . . . . .
H18A H 0.5868 0.9010 0.5189 0.257 Uiso 1 1 calc R U . . .
H18B H 0.6665 0.9808 0.5516 0.257 Uiso 1 1 calc R U . . .
H18C H 0.6201 0.9098 0.6221 0.257 Uiso 1 1 calc R U . . .
C21 C 0.3983(6) 0.3290(4) 0.6715(4) 0.0806(18) Uani 1 1 d . . . . .
C22 C 0.4777(6) 0.2713(5) 0.6577(4) 0.093(2) Uani 1 1 d . . . . .
C23 C 0.4678(7) 0.1616(6) 0.6676(5) 0.117(3) Uani 1 1 d . . . . .
H23 H 0.5193 0.1176 0.6623 0.140 Uiso 1 1 calc R U . . .
C24 C 0.3846(8) 0.1194(6) 0.6846(6) 0.138(4) Uani 1 1 d . . . . .
H24 H 0.3796 0.0462 0.6874 0.165 Uiso 1 1 calc R U . . .
C25 C 0.3075(7) 0.1788(7) 0.6978(5) 0.125(3) Uani 1 1 d . . . . .
H25 H 0.2522 0.1463 0.7119 0.149 Uiso 1 1 calc R U . . .
C26 C 0.3116(6) 0.2895(6) 0.6901(4) 0.099(2) Uani 1 1 d . . . . .
C27 C 0.5677(5) 0.3192(6) 0.6385(5) 0.116(2) Uani 1 1 d . . . . .
H27A H 0.5575 0.3676 0.5888 0.174 Uiso 1 1 calc R U . . .
H27B H 0.6105 0.2648 0.6232 0.174 Uiso 1 1 calc R U . . .
H27C H 0.5939 0.3566 0.6911 0.174 Uiso 1 1 calc R U . . .
C28 C 0.2292(5) 0.3591(6) 0.7034(5) 0.130(3) Uani 1 1 d . . . . .
H28A H 0.2479 0.4138 0.7461 0.195 Uiso 1 1 calc R U . . .
H28B H 0.1798 0.3178 0.7260 0.195 Uiso 1 1 calc R U . . .
H28C H 0.2069 0.3905 0.6467 0.195 Uiso 1 1 calc R U . . .
C30 C 0.1768(5) 0.7838(6) 0.4708(5) 0.148(3) Uani 1 1 d . . . . .
H30A H 0.1661 0.7096 0.4828 0.178 Uiso 1 1 calc R U . . .
H30B H 0.2382 0.7907 0.4478 0.178 Uiso 1 1 calc R U . . .
C31 C 0.1008(4) 0.8247(6) 0.4005(5) 0.101(2) Uani 1 1 d . . . . .
C32 C 0.0490(5) 0.9151(6) 0.4093(6) 0.123(3) Uani 1 1 d . . . . .
H32 H 0.0595 0.9560 0.4613 0.147 Uiso 1 1 calc R U . . .
C33 C -0.0166(6) 0.9454(7) 0.3441(7) 0.147(3) Uani 1 1 d . . . . .
H33 H -0.0499 1.0076 0.3515 0.176 Uiso 1 1 calc R U . . .
C34 C -0.0349(7) 0.8895(11) 0.2707(8) 0.165(4) Uani 1 1 d . U . . .
H34 H -0.0805 0.9127 0.2266 0.198 Uiso 1 1 calc R U . . .
C35 C 0.0119(7) 0.7977(10) 0.2575(7) 0.172(4) Uani 1 1 d . U . . .
H35 H -0.0021 0.7586 0.2049 0.207 Uiso 1 1 calc R U . . .
C36 C 0.0823(5) 0.7612(6) 0.3245(6) 0.135(3) Uani 1 1 d . . . . .
H36 H 0.1142 0.6981 0.3176 0.162 Uiso 1 1 calc R U . . .

loop_
_atom_site_aniso_label
_atom_site_aniso_U_11
_atom_site_aniso_U_22
_atom_site_aniso_U_33
_atom_site_aniso_U_23
_atom_site_aniso_U_13
_atom_site_aniso_U_12
Ni1 0.1005(6) 0.0468(4) 0.0820(6) 0.0029(4) -0.0050(4) 0.0001(4)
S1 0.1190(13) 0.0515(9) 0.1031(14) 0.0138(9) 0.0040(10) 0.0046(9)
S2 0.1105(12) 0.0596(9) 0.1500(19) 0.0040(11) 0.0221(12) 0.0004(9)
P1 0.1107(13) 0.0591(9) 0.0989(15) -0.0063(10) -0.0021(11) 0.0098(9)
O1 0.151(4) 0.070(3) 0.100(3) -0.017(3) 0.008(3) 0.014(3)
O2 0.117(3) 0.105(3) 0.102(4) -0.031(3) -0.018(3) 0.037(3)
N1 0.105(4) 0.090(4) 0.063(4) 0.007(3) -0.015(4) -0.014(4)
N2 0.120(4) 0.051(3) 0.072(4) 0.001(3) -0.009(3) 0.001(3)
C1 0.115(5) 0.053(3) 0.062(4) 0.006(3) -0.025(4) 0.002(4)
C2 0.081(4) 0.061(4) 0.080(5) 0.001(3) 0.004(3) -0.001(3)
C11 0.117(7) 0.124(7) 0.071(5) 0.030(5) -0.013(5) -0.038(6)
C12 0.107(7) 0.189(10) 0.068(5) 0.014(6) -0.010(5) -0.030(7)
C13 0.106(7) 0.297(15) 0.102(7) 0.048(8) 0.008(5) -0.018(8)
C14 0.148(11) 0.33(2) 0.149(10) 0.083(13) -0.012(10) -0.107(11)
C15 0.181(12) 0.31(2) 0.153(10) 0.094(12) -0.009(11) -0.120(12)
C16 0.161(9) 0.165(9) 0.079(6) 0.040(6) -0.023(6) -0.041(8)
C17 0.121(6) 0.165(8) 0.110(7) -0.014(6) 0.002(5) 0.020(6)
C18 0.240(11) 0.114(7) 0.148(9) 0.051(6) -0.057(8) -0.064(7)
C21 0.137(6) 0.050(4) 0.053(4) -0.001(3) -0.003(4) -0.013(4)
C22 0.162(7) 0.056(4) 0.057(4) -0.013(3) -0.011(4) 0.013(5)
C23 0.188(8) 0.063(5) 0.090(6) -0.013(4) -0.043(6) 0.012(5)
C24 0.237(12) 0.060(5) 0.106(7) -0.003(5) -0.051(8) -0.027(6)
C25 0.192(9) 0.099(7) 0.079(6) 0.017(5) -0.016(6) -0.058(6)
C26 0.141(6) 0.082(5) 0.070(5) 0.012(4) -0.013(5) -0.016(5)
C27 0.137(6) 0.124(6) 0.084(5) -0.010(5) -0.001(5) 0.029(5)
C28 0.126(6) 0.153(7) 0.108(6) 0.014(5) -0.007(5) -0.018(6)
C30 0.146(7) 0.171(7) 0.119(7) -0.068(6) -0.036(6) 0.063(6)
C31 0.090(5) 0.099(5) 0.112(6) -0.017(5) -0.009(4) 0.000(4)
C32 0.118(6) 0.095(6) 0.149(8) -0.024(5) -0.023(6) 0.017(5)
C33 0.143(7) 0.161(9) 0.129(9) 0.007(7) -0.029(7) 0.031(6)
C34 0.111(7) 0.247(13) 0.137(10) -0.001(9) 0.002(7) 0.025(7)
C35 0.143(8) 0.254(12) 0.115(8) -0.041(8) -0.017(7) 0.000(7)
C36 0.119(6) 0.153(7) 0.133(8) -0.061(6) 0.001(6) 0.009(5)

loop_
_atom_type_symbol
_atom_type_description
_atom_type_scat_dispersion_real
_atom_type_scat_dispersion_imag
_atom_type_scat_source
C C 0.0033 0.0016 'International Tables Vol C Tables 4.2.6.8 and 6.1.1.4'
H H 0.0000 0.0000 'International Tables Vol C Tables 4.2.6.8 and 6.1.1.4'
N N 0.0061 0.0033 'International Tables Vol C Tables 4.2.6.8 and 6.1.1.4'
Ni Ni 0.3393 1.1124 'International Tables Vol C Tables 4.2.6.8 and 6.1.1.4'
O O 0.0106 0.0060 'International Tables Vol C Tables 4.2.6.8 and 6.1.1.4'
P P 0.1023 0.0942 'International Tables Vol C Tables 4.2.6.8 and 6.1.1.4'
S S 0.1246 0.1234 'International Tables Vol C Tables 4.2.6.8 and 6.1.1.4'

loop_
_exptl_crystal_face_index_h
_exptl_crystal_face_index_k
_exptl_crystal_face_index_l
_exptl_crystal_face_perp_dist
20 -1 -2 0.0515
-7 17 -1 0.1110
-1 -18 1 0.1208
-3 1 21 0.1090
1 1 -21 0.0968
-20 0 2 0.0329
-20 3 2 0.0426

loop_
_geom_angle_atom_site_label_1
_geom_angle_atom_site_label_2
_geom_angle_atom_site_label_3
_geom_angle
_geom_angle_site_symmetry_1
_geom_angle_site_symmetry_3
_geom_angle_publ_flag
S1 Ni1 S2 87.72(7) . . ?
C1 Ni1 S1 88.68(18) . . ?
C1 Ni1 S2 174.9(2) . . ?
C2 Ni1 S1 174.38(16) . . ?
C2 Ni1 S2 88.15(18) . . ?
C2 Ni1 C1 95.7(2) . . ?
P1 S1 Ni1 88.16(8) . . ?
P1 S2 Ni1 88.31(8) . . ?
S2 P1 S1 95.81(9) . . ?
O1 P1 S1 117.3(2) . . ?
O1 P1 S2 118.2(2) . . ?
O1 P1 O2 107.1(2) . . ?
O2 P1 S1 109.2(2) . . ?
O2 P1 S2 108.64(18) . . ?
C30 O2 P1 123.1(4) . . ?
C1 N1 C11 173.8(8) . . ?
C2 N2 C21 177.0(6) . . ?
N1 C1 Ni1 176.0(6) . . ?
N2 C2 Ni1 177.0(5) . . ?
C12 C11 N1 118.9(8) . . ?
C12 C11 C16 121.9(9) . . ?
C16 C11 N1 119.2(9) . . ?
C11 C12 C13 119.9(10) . . ?
C11 C12 C17 121.4(8) . . ?
C13 C12 C17 118.8(11) . . ?
C12 C13 H13 121.1 . . ?
C12 C13 C14 117.9(12) . . ?
C14 C13 H13 121.1 . . ?
C13 C14 H14 119.2 . . ?
C15 C14 C13 121.6(16) . . ?
C15 C14 H14 119.2 . . ?
C14 C15 H15 119.3 . . ?
C14 C15 C16 121.5(18) . . ?
C16 C15 H15 119.3 . . ?
C11 C16 C18 119.7(9) . . ?
C15 C16 C11 117.2(12) . . ?
C15 C16 C18 123.0(12) . . ?
C12 C17 H17A 109.5 . . ?
C12 C17 H17B 109.5 . . ?
C12 C17 H17C 109.5 . . ?
H17A C17 H17B 109.5 . . ?
H17A C17 H17C 109.5 . . ?
H17B C17 H17C 109.5 . . ?
C16 C18 H18A 109.5 . . ?
C16 C18 H18B 109.5 . . ?
C16 C18 H18C 109.5 . . ?
H18A C18 H18B 109.5 . . ?
H18A C18 H18C 109.5 . . ?
H18B C18 H18C 109.5 . . ?
C22 C21 N2 116.7(6) . . ?
C22 C21 C26 126.8(6) . . ?
C26 C21 N2 116.4(7) . . ?
C21 C22 C23 114.6(8) . . ?
C21 C22 C27 123.6(6) . . ?
C23 C22 C27 121.7(8) . . ?
C22 C23 H23 119.7 . . ?
C24 C23 C22 120.7(8) . . ?
C24 C23 H23 119.7 . . ?
C23 C24 H24 118.5 . . ?
C23 C24 C25 123.0(8) . . ?
C25 C24 H24 118.5 . . ?
C24 C25 H25 120.0 . . ?
C24 C25 C26 119.9(9) . . ?
C26 C25 H25 120.0 . . ?
C21 C26 C25 114.8(7) . . ?
C21 C26 C28 122.6(7) . . ?
C25 C26 C28 122.5(8) . . ?
C22 C27 H27A 109.5 . . ?
C22 C27 H27B 109.5 . . ?
C22 C27 H27C 109.5 . . ?
H27A C27 H27B 109.5 . . ?
H27A C27 H27C 109.5 . . ?
H27B C27 H27C 109.5 . . ?
C26 C28 H28A 109.5 . . ?
C26 C28 H28B 109.5 . . ?
C26 C28 H28C 109.5 . . ?
H28A C28 H28B 109.5 . . ?
H28A C28 H28C 109.5 . . ?
H28B C28 H28C 109.5 . . ?
O2 C30 H30A 109.8 . . ?
O2 C30 H30B 109.8 . . ?
O2 C30 C31 109.4(6) . . ?
H30A C30 H30B 108.3 . . ?
C31 C30 H30A 109.8 . . ?
C31 C30 H30B 109.8 . . ?
C32 C31 C30 124.9(7) . . ?
C32 C31 C36 119.4(7) . . ?
C36 C31 C30 115.6(7) . . ?
C31 C32 H32 119.4 . . ?
C33 C32 C31 121.1(8) . . ?
C33 C32 H32 119.4 . . ?
C32 C33 H33 119.2 . . ?
C34 C33 C32 121.5(10) . . ?
C34 C33 H33 119.2 . . ?
C33 C34 H34 119.5 . . ?
C33 C34 C35 121.1(11) . . ?
C35 C34 H34 119.5 . . ?
C34 C35 H35 120.0 . . ?
C34 C35 C36 120.0(10) . . ?
C36 C35 H35 120.0 . . ?
C31 C36 C35 116.8(8) . . ?
C31 C36 H36 121.6 . . ?
C35 C36 H36 121.6 . . ?

loop_
_geom_bond_atom_site_label_1
_geom_bond_atom_site_label_2
_geom_bond_distance
_geom_bond_site_symmetry_2
_geom_bond_publ_flag
Ni1 S1 2.1901(15) . ?
Ni1 S2 2.1940(19) . ?
Ni1 C1 1.840(8) . ?
Ni1 C2 1.839(6) . ?
S1 P1 2.052(3) . ?
S2 P1 2.042(2) . ?
P1 O1 1.468(4) . ?
P1 O2 1.595(4) . ?
O2 C30 1.434(7) . ?
N1 C1 1.134(7) . ?
N1 C11 1.398(9) . ?
N2 C2 1.146(6) . ?
N2 C21 1.409(7) . ?
C11 C12 1.354(10) . ?
C11 C16 1.396(10) . ?
C12 C13 1.386(10) . ?
C12 C17 1.524(10) . ?
C13 H13 0.9300 . ?
C13 C14 1.397(15) . ?
C14 H14 0.9300 . ?
C14 C15 1.330(19) . ?
C15 H15 0.9300 . ?
C15 C16 1.378(14) . ?
C16 C18 1.517(11) . ?
C17 H17A 0.9600 . ?
C17 H17B 0.9600 . ?
C17 H17C 0.9600 . ?
C18 H18A 0.9600 . ?
C18 H18B 0.9600 . ?
C18 H18C 0.9600 . ?
C21 C22 1.378(8) . ?
C21 C26 1.383(9) . ?
C22 C23 1.405(8) . ?
C22 C27 1.469(9) . ?
C23 H23 0.9300 . ?
C23 C24 1.345(11) . ?
C24 H24 0.9300 . ?
C24 C25 1.360(10) . ?
C25 H25 0.9300 . ?
C25 C26 1.406(9) . ?
C26 C28 1.496(9) . ?
C27 H27A 0.9600 . ?
C27 H27B 0.9600 . ?
C27 H27C 0.9600 . ?
C28 H28A 0.9600 . ?
C28 H28B 0.9600 . ?
C28 H28C 0.9600 . ?
C30 H30A 0.9700 . ?
C30 H30B 0.9700 . ?
C30 C31 1.530(8) . ?
C31 C32 1.374(8) . ?
C31 C36 1.391(9) . ?
C32 H32 0.9300 . ?
C32 C33 1.343(9) . ?
C33 H33 0.9300 . ?
C33 C34 1.307(11) . ?
C34 H34 0.9300 . ?
C34 C35 1.361(12) . ?
C35 H35 0.9300 . ?
C35 C36 1.427(11) . ?
C36 H36 0.9300 . ?

loop_
_geom_torsion_atom_site_label_1
_geom_torsion_atom_site_label_2
_geom_torsion_atom_site_label_3
_geom_torsion_atom_site_label_4
_geom_torsion
_geom_torsion_site_symmetry_1
_geom_torsion_site_symmetry_2
_geom_torsion_site_symmetry_3
_geom_torsion_site_symmetry_4
_geom_torsion_publ_flag
S1 P1 O2 C30 51.8(6) . . . . ?
S2 P1 O2 C30 -51.5(6) . . . . ?
P1 O2 C30 C31 -174.8(4) . . . . ?
O1 P1 O2 C30 179.8(6) . . . . ?
O2 C30 C31 C32 9.7(11) . . . . ?
O2 C30 C31 C36 -167.6(7) . . . . ?
N1 C11 C12 C13 178.2(7) . . . . ?
N1 C11 C12 C17 -1.2(11) . . . . ?
N1 C11 C16 C15 -177.2(9) . . . . ?
N1 C11 C16 C18 2.9(11) . . . . ?
N2 C21 C22 C23 -178.8(5) . . . . ?
N2 C21 C22 C27 4.2(9) . . . . ?
N2 C21 C26 C25 178.1(5) . . . . ?
N2 C21 C26 C28 -3.4(9) . . . . ?
C11 C12 C13 C14 0.3(14) . . . . ?
C12 C11 C16 C15 2.6(13) . . . . ?
C12 C11 C16 C18 -177.2(8) . . . . ?
C12 C13 C14 C15 0(2) . . . . ?
C13 C14 C15 C16 1(3) . . . . ?
C14 C15 C16 C11 -2(2) . . . . ?
C14 C15 C16 C18 177.5(14) . . . . ?
C16 C11 C12 C13 -1.7(12) . . . . ?
C16 C11 C12 C17 179.0(7) . . . . ?
C17 C12 C13 C14 179.7(10) . . . . ?
C21 C22 C23 C24 3.2(10) . . . . ?
C22 C21 C26 C25 1.9(10) . . . . ?
C22 C21 C26 C28 -179.5(6) . . . . ?
C22 C23 C24 C25 -3.5(13) . . . . ?
C23 C24 C25 C26 2.7(14) . . . . ?
C24 C25 C26 C21 -1.8(10) . . . . ?
C24 C25 C26 C28 179.7(7) . . . . ?
C26 C21 C22 C23 -2.6(9) . . . . ?
C26 C21 C22 C27 -179.7(6) . . . . ?
C27 C22 C23 C24 -179.6(7) . . . . ?
C30 C31 C32 C33 -180.0(8) . . . . ?
C30 C31 C36 C35 -179.8(8) . . . . ?
C31 C32 C33 C34 1.2(15) . . . . ?
C32 C31 C36 C35 2.7(12) . . . . ?
C32 C33 C34 C35 0.3(18) . . . . ?
C33 C34 C35 C36 -0.2(18) . . . . ?
C34 C35 C36 C31 -1.3(14) . . . . ?
C36 C31 C32 C33 -2.7(12) . . . . ?

loop_
_exptl_oxdiff_crystal_face_indexfrac_h
_exptl_oxdiff_crystal_face_indexfrac_k
_exptl_oxdiff_crystal_face_indexfrac_l
_exptl_oxdiff_crystal_face_x
_exptl_oxdiff_crystal_face_y
_exptl_oxdiff_crystal_face_z
20.0587 -1.0990 -1.7313 0.0861 -0.1231 -0.9887
-7.4329 16.5369 -0.5730 -0.6945 0.6587 0.2893
-0.7615 -17.8040 1.1168 0.7197 -0.6833 0.1231
-3.1643 0.6913 20.8525 0.6826 0.7193 0.1292
1.2568 1.0275 -20.8867 -0.7598 -0.6488 -0.0428
-20.0962 0.0386 1.5378 -0.0522 0.0738 0.9959
-19.7919 3.0760 2.0773 -0.1487 0.2143 0.9654

loop_
_smtbx_masks_void_nr
_smtbx_masks_void_average_x
_smtbx_masks_void_average_y
_smtbx_masks_void_average_z
_smtbx_masks_void_volume
_smtbx_masks_void_count_electrons
_smtbx_masks_void_content
1 0.000 0.000 0.000 84.8 9.3 ?
2 0.000 0.500 0.500 84.8 9.3 ?
